data_7039360
loop_
_publ_author_name
'Lim, Jaebum'
'Lynch, Vincent M.'
'Edupuganti, Ramakrishna'
'Ellington, Andrew'
'Anslyn, Eric V.'

_publ_section_title
;
 Synthesis and structural analyses of phenylethynyl-substituted
 tris(2-pyridylmethyl)amines and their copper(ii) complexes.
;
_journal_issue 26
_journal_name_full 'Dalton transactions (Cambridge, England : 2003)'
_journal_page_first 10585
_journal_page_last 10598
_journal_paper_doi 10.1039/c6dt00473c
_journal_volume 45
_journal_year 2016
_chemical_formula_moiety 'C42 H30 N4, Cu 2+, 2 Cl O4 1-, C2 H3 N'
_chemical_formula_sum 'C44 H33 Cl2 Cu N5 O8'
_chemical_formula_weight 894.19
_chemical_name_systematic
;
 ?
;
_space_group_crystal_system triclinic
_space_group_IT_number 2
_space_group_name_Hall '-P 1'
_space_group_name_H-M_alt 'P -1'
_symmetry_space_group_name_Hall '-P 1'
_symmetry_space_group_name_H-M 'P -1'
_atom_sites_solution_hydrogens geom
_audit_creation_method SHELXL-2013
_audit_update_record
;
2014-10-09 deposited with the CCDC.
2016-05-31 downloaded from the CCDC.
;
_cell_angle_alpha 116.759(3)
_cell_angle_beta 107.160(3)
_cell_angle_gamma 90.037(4)
_cell_formula_units_Z 2
_cell_length_a 12.7070(14)
_cell_length_b 13.1550(15)
_cell_length_c 14.596(2)
_cell_measurement_reflns_used 6722
_cell_measurement_temperature 143(2)
_cell_measurement_theta_max 27.5
_cell_measurement_theta_min 2.2
_cell_volume 2056.0(4)
_computing_cell_refinement 'Apex II release 2010, Bruker AXS, Inc.'
_computing_data_collection 'Apex II release 2010, Bruker AXS, Inc.'
_computing_data_reduction 'Apex II release 2010, Bruker AXS, Inc.'
_computing_molecular_graphics 'XP SHELXTL/PC, Siemens Analytical'
_computing_publication_material 'XL SHELXTL/PC, Siemens Analytical'
_computing_structure_refinement 'Shelxl-2013, Sheldrick, G. M.'
_computing_structure_solution
;

SUPERFLIP.  Palatinus, L. and Chapuis, G., J. Appl. Cryst. 40, 786-790.
;
_diffrn_ambient_temperature 143(2)
_diffrn_measured_fraction_theta_full 0.924
_diffrn_measured_fraction_theta_max 0.952
_diffrn_measurement_device_type 'Nonius Kappa CCD with Bruker Apex II detector'
_diffrn_measurement_method '\w and \f-scans'
_diffrn_radiation_type MoK\a
_diffrn_radiation_wavelength 0.71073
_diffrn_reflns_av_R_equivalents 0.0653
_diffrn_reflns_av_unetI/netI 0.0948
_diffrn_reflns_Laue_measured_fraction_full 0.924
_diffrn_reflns_Laue_measured_fraction_max 0.952
_diffrn_reflns_limit_h_max 15
_diffrn_reflns_limit_h_min -15
_diffrn_reflns_limit_k_max 15
_diffrn_reflns_limit_k_min -15
_diffrn_reflns_limit_l_max 17
_diffrn_reflns_limit_l_min -17
_diffrn_reflns_number 23144
_diffrn_reflns_point_group_measured_fraction_full 0.924
_diffrn_reflns_point_group_measured_fraction_max 0.952
_diffrn_reflns_theta_full 25.242
_diffrn_reflns_theta_max 24.999
_diffrn_reflns_theta_min 1.656
_diffrn_source 'sealed tube'
_exptl_absorpt_coefficient_mu 0.722
_exptl_absorpt_correction_T_max 1.00
_exptl_absorpt_correction_T_min 0.878
_exptl_absorpt_correction_type multi-scan
_exptl_absorpt_process_details
;
SADABS.
;
_exptl_crystal_colour green
_exptl_crystal_density_diffrn 1.444
_exptl_crystal_description prisms
_exptl_crystal_F_000 918
_exptl_crystal_size_max 0.380
_exptl_crystal_size_mid 0.240
_exptl_crystal_size_min 0.180
_refine_diff_density_max 0.800
_refine_diff_density_min -0.441
_refine_diff_density_rms 0.099
_refine_ls_extinction_method none
_refine_ls_goodness_of_fit_ref 1.283
_refine_ls_hydrogen_treatment constr
_refine_ls_matrix_type full
_refine_ls_number_parameters 543
_refine_ls_number_reflns 5877
_refine_ls_number_restraints 513
_refine_ls_restrained_S_all 1.291
_refine_ls_R_factor_all 0.1118
_refine_ls_R_factor_gt 0.0787
_refine_ls_shift/su_max 0.000
_refine_ls_shift/su_mean 0.000
_refine_ls_structure_factor_coef Fsqd
_refine_ls_weighting_details 'w=1/[\s^2^(Fo^2^)+(0.0882P)^2^] where P=(Fo^2^+2Fc^2^)/3'
_refine_ls_weighting_scheme calc
_refine_ls_wR_factor_gt 0.1916
_refine_ls_wR_factor_ref 0.2074
_reflns_Friedel_coverage 0.000
_reflns_number_gt 4085
_reflns_number_total 5877
_reflns_threshold_expression 'I > 2\s(I)'
_cod_data_source_file c6dt00473c2.cif
_cod_data_source_block 6
_cod_depositor_comments 'Adding full bibliography for 7039356--7039361.cif.'
_cod_database_code 7039360
_shelx_space_group_comment
;
The symmetry employed for this shelxl refinement is uniquely defined
by the following loop, which should always be used as a source of
symmetry information in preference to the above space-group names.
They are only intended as comments.
;
_shelx_estimated_absorpt_t_min 0.771
_shelx_estimated_absorpt_t_max 0.881
_shelxl_version_number 2013-4

loop_
_space_group_symop_operation_xyz
'x, y, z'
'-x, -y, -z'

loop_
_atom_site_label
_atom_site_type_symbol
_atom_site_fract_x
_atom_site_fract_y
_atom_site_fract_z
_atom_site_U_iso_or_equiv
_atom_site_adp_type
_atom_site_occupancy
_atom_site_site_symmetry_order
_atom_site_calc_flag
_atom_site_refinement_flags_posn
_atom_site_refinement_flags_adp
C1 C 0.6998(7) 0.3410(6) 0.8479(7) 0.049(2) Uani 1 1 d . U
C2 C 0.7526(8) 0.4166(7) 0.8230(8) 0.057(3) Uani 1 1 d . U
H2 H 0.8201 0.4661 0.8744 0.069 Uiso 1 1 calc R U
C3 C 0.7116(8) 0.4193(9) 0.7345(9) 0.060(3) Uani 1 1 d . U
H3 H 0.7496 0.4715 0.7219 0.072 Uiso 1 1 calc R U
C4 C 0.6131(8) 0.3494(7) 0.6538(9) 0.073(3) Uani 1 1 d . U
H4 H 0.5823 0.3518 0.5873 0.088 Uiso 1 1 calc R U
C5 C 0.5632(7) 0.2743(7) 0.6804(7) 0.048(2) Uani 1 1 d . U
C6 C 0.4671(7) 0.1952(8) 0.6041(7) 0.051(2) Uani 1 1 d . U
C7 C 0.3871(7) 0.1240(7) 0.5395(7) 0.0437(19) Uani 1 1 d . U
C8 C 0.2868(9) 0.0366(8) 0.4656(8) 0.042(2) Uani 1 1 d . U
C9 C 0.2930(8) -0.0666(8) 0.4693(8) 0.044(2) Uani 1 1 d . U
H9 H 0.3558 -0.0799 0.5149 0.053 Uiso 1 1 calc R U
C10 C 0.1981(9) -0.1493(9) 0.3995(9) 0.053(3) Uani 1 1 d . U
H10 H 0.2015 -0.2233 0.3953 0.064 Uiso 1 1 calc R U
C11 C 0.0993(8) -0.1364(9) 0.3353(8) 0.056(3) Uani 1 1 d . U
H11 H 0.0327 -0.1910 0.2969 0.067 Uiso 1 1 calc R U
C12 C 0.1139(10) -0.0273(10) 0.3364(11) 0.068(3) Uani 1 1 d . U
H12 H 0.0581 -0.0180 0.2820 0.082 Uiso 1 1 calc R U
C13 C 0.1954(9) 0.0629(9) 0.4035(9) 0.050(3) Uani 1 1 d . U
H13 H 0.1914 0.1372 0.4084 0.060 Uiso 1 1 calc R U
C14 C 0.7492(6) 0.3403(6) 0.9521(6) 0.0466(19) Uani 1 1 d D U
H14A H 0.7271 0.4033 1.0094 0.056 Uiso 1 1 calc R U
H14B H 0.8316 0.3527 0.9736 0.056 Uiso 1 1 calc R U
C15 C 0.7111(7) 0.2377(6) 1.0454(6) 0.049(2) Uani 1 1 d D U
H15A H 0.7834 0.2817 1.1017 0.058 Uiso 1 1 calc R U
H15B H 0.7033 0.1600 1.0397 0.058 Uiso 1 1 calc R U
C16 C 0.6176(5) 0.2979(5) 1.0780(5) 0.0470(18) Uani 1 1 d . U
C17 C 0.6179(7) 0.3501(9) 1.1834(6) 0.073(3) Uani 1 1 d . U
H17 H 0.6796 0.3487 1.2386 0.087 Uiso 1 1 calc R U
C18 C 0.5351(10) 0.4019(10) 1.2099(8) 0.125(7) Uani 1 1 d . U
H18 H 0.5353 0.4377 1.2829 0.150 Uiso 1 1 calc R U
C19 C 0.4419(8) 0.4022(9) 1.1217(8) 0.089(4) Uani 1 1 d . U
H19 H 0.3794 0.4379 1.1356 0.107 Uiso 1 1 calc R U
C20 C 0.4483(8) 0.3485(7) 1.0176(8) 0.069(3) Uani 1 1 d . U
C21 C 0.3648(8) 0.3602(8) 0.9342(8) 0.059(2) Uani 1 1 d . U
C22 C 0.2923(8) 0.3737(7) 0.8731(7) 0.057(2) Uani 1 1 d . U
C23 C 0.1991(10) 0.3894(7) 0.7892(9) 0.059(3) Uani 1 1 d . U
C24 C 0.2142(11) 0.3714(10) 0.7000(10) 0.071(3) Uani 1 1 d . U
H24 H 0.2831 0.3508 0.6898 0.085 Uiso 1 1 calc R U
C25 C 0.1284(10) 0.3818(11) 0.6144(11) 0.078(3) Uani 1 1 d . U
H25 H 0.1321 0.3610 0.5443 0.094 Uiso 1 1 calc R U
C26 C 0.0347(12) 0.4290(13) 0.6517(13) 0.083(4) Uani 1 1 d . U
H26 H -0.0173 0.4553 0.6086 0.099 Uiso 1 1 calc R U
C27 C 0.0166(10) 0.4379(9) 0.7382(10) 0.062(3) Uani 1 1 d . U
H27 H -0.0525 0.4573 0.7485 0.074 Uiso 1 1 calc R U
C28 C 0.0981(10) 0.4193(8) 0.8170(10) 0.061(3) Uani 1 1 d . U
H28 H 0.0881 0.4257 0.8812 0.073 Uiso 1 1 calc R U
C29 C 0.7767(6) 0.1404(6) 0.8922(6) 0.050(2) Uani 1 1 d D U
H29A H 0.8440 0.1455 0.9506 0.060 Uiso 1 1 calc R U
H29B H 0.8015 0.1567 0.8413 0.060 Uiso 1 1 calc R U
C30 C 0.7122(8) 0.0203(8) 0.8324(5) 0.049(2) Uani 1 1 d . U
C31 C 0.7636(8) -0.0746(9) 0.8112(8) 0.075(4) Uani 1 1 d . U
H31 H 0.8426 -0.0680 0.8339 0.090 Uiso 1 1 calc R U
C32 C 0.6917(10) -0.1882(9) 0.7515(9) 0.084(4) Uani 1 1 d . U
H32 H 0.7226 -0.2576 0.7347 0.101 Uiso 1 1 calc R U
C33 C 0.5831(8) -0.1893(8) 0.7226(8) 0.101(5) Uani 1 1 d . U
H33 H 0.5362 -0.2621 0.6830 0.121 Uiso 1 1 calc R U
C34 C 0.5324(8) -0.0914(7) 0.7463(7) 0.065(3) Uani 1 1 d . U
C35 C 0.4134(8) -0.1029(8) 0.7366(9) 0.061(3) Uani 1 1 d . U
C36 C 0.3253(8) -0.1267(8) 0.7325(10) 0.063(3) Uani 1 1 d . U
C37 C 0.2167(9) -0.1540(10) 0.7379(11) 0.063(3) Uani 1 1 d . U
C38 C 0.1859(9) -0.0748(9) 0.8207(10) 0.061(3) Uani 1 1 d . U
H38 H 0.2307 -0.0019 0.8713 0.074 Uiso 1 1 calc R U
C39 C 0.0870(11) -0.1061(12) 0.8272(14) 0.082(3) Uani 1 1 d . U
H39 H 0.0642 -0.0521 0.8849 0.099 Uiso 1 1 calc R U
C40 C 0.0195(9) -0.2072(9) 0.7583(11) 0.061(3) Uani 1 1 d . U
H40 H -0.0467 -0.2245 0.7695 0.073 Uiso 1 1 calc R U
C41 C 0.0486(10) -0.2879(12) 0.6684(14) 0.081(3) Uani 1 1 d . U
H41 H 0.0000 -0.3573 0.6142 0.097 Uiso 1 1 calc R U
C42 C 0.1518(8) -0.2602(9) 0.6634(10) 0.062(3) Uani 1 1 d . U
H42 H 0.1779 -0.3145 0.6086 0.074 Uiso 1 1 calc R U
C43 C 0.2995(5) 0.1119(9) 0.7250(5) 0.0287(13) Uani 1 1 d . U
C44 C 0.1785(5) 0.0863(10) 0.6737(6) 0.0398(15) Uani 1 1 d . U
H44A H 0.1439 0.0800 0.7231 0.060 Uiso 1 1 calc R U
H44B H 0.1584 0.0133 0.6060 0.060 Uiso 1 1 calc R U
H44C H 0.1520 0.1483 0.6577 0.060 Uiso 1 1 calc R U
N1 N 0.6077(6) 0.2741(5) 0.7779(6) 0.0413(17) Uani 1 1 d . U
N2 N 0.7095(4) 0.2273(5) 0.9401(4) 0.0362(12) Uani 1 1 d D U
N3 N 0.5344(5) 0.2955(5) 0.9947(5) 0.0457(16) Uani 1 1 d . U
N4 N 0.5986(6) 0.0173(6) 0.8032(5) 0.0395(18) Uani 1 1 d . U
N5 N 0.3928(4) 0.1346(6) 0.7630(4) 0.0336(12) Uani 1 1 d . U
O1 O 0.6258(5) 0.5482(7) 0.5968(4) 0.0583(14) Uani 1 1 d . U
O2 O 0.6555(8) 0.4059(8) 0.4450(7) 0.087(3) Uani 1 1 d . U
O3 O 0.7993(5) 0.5385(10) 0.5810(6) 0.0860(19) Uani 1 1 d . U
O4 O 0.6581(8) 0.5934(9) 0.4683(8) 0.083(3) Uani 1 1 d . U
O5 O 0.8763(8) 0.7961(10) 1.0912(7) 0.112(3) Uani 1 1 d . U
O6 O 0.9752(9) 0.6645(8) 0.9953(10) 0.098(3) Uani 1 1 d . U
O7 O 0.9641(10) 0.8408(10) 0.9999(11) 0.109(4) Uani 1 1 d . U
O8 O 0.8170(8) 0.7015(13) 0.9063(7) 0.140(3) Uani 1 1 d . U
Cl1 Cl 0.68768(16) 0.5203(3) 0.52051(15) 0.0535(6) Uani 1 1 d . U
Cl2 Cl 0.90866(13) 0.7474(2) 0.99937(13) 0.0433(4) Uani 1 1 d . U
Cu1 Cu 0.55079(6) 0.17676(9) 0.84627(6) 0.0321(3) Uani 1 1 d . U

loop_
_atom_site_aniso_label
_atom_site_aniso_U_11
_atom_site_aniso_U_22
_atom_site_aniso_U_33
_atom_site_aniso_U_23
_atom_site_aniso_U_13
_atom_site_aniso_U_12
C1 0.021(4) 0.052(4) 0.065(4) 0.030(4) 0.000(3) 0.002(3)
C2 0.036(5) 0.059(5) 0.070(5) 0.036(4) -0.002(4) -0.006(4)
C3 0.039(5) 0.066(6) 0.079(5) 0.043(5) 0.012(4) 0.005(4)
C4 0.055(5) 0.078(6) 0.097(6) 0.068(6) -0.004(5) -0.019(5)
C5 0.032(4) 0.047(4) 0.061(4) 0.029(3) 0.006(3) -0.004(3)
C6 0.041(4) 0.051(4) 0.053(4) 0.026(4) 0.002(3) -0.004(3)
C7 0.035(4) 0.047(4) 0.039(4) 0.018(3) 0.004(3) 0.002(3)
C8 0.033(4) 0.044(4) 0.035(4) 0.009(4) 0.007(3) 0.010(3)
C9 0.021(4) 0.044(4) 0.048(5) 0.012(4) 0.001(4) 0.010(3)
C10 0.028(4) 0.045(5) 0.059(6) 0.007(4) 0.007(4) 0.010(3)
C11 0.021(4) 0.063(5) 0.043(5) -0.002(4) 0.000(4) 0.009(4)
C12 0.029(5) 0.070(5) 0.080(7) 0.022(5) 0.006(4) 0.018(4)
C13 0.035(5) 0.054(5) 0.050(5) 0.022(4) 0.002(4) 0.017(3)
C14 0.026(4) 0.042(4) 0.060(4) 0.022(3) 0.001(3) 0.005(3)
C15 0.032(4) 0.055(5) 0.050(4) 0.023(3) 0.003(3) 0.008(3)
C16 0.027(3) 0.060(5) 0.034(3) 0.015(4) -0.006(2) 0.006(4)
C17 0.044(4) 0.097(7) 0.034(3) 0.006(5) -0.004(3) -0.001(6)
C18 0.083(7) 0.212(17) 0.037(4) 0.030(6) 0.011(4) 0.081(10)
C19 0.053(6) 0.125(10) 0.044(4) 0.008(4) 0.006(4) 0.039(6)
C20 0.047(4) 0.079(6) 0.043(4) 0.004(4) 0.002(3) 0.025(4)
C21 0.042(4) 0.054(5) 0.053(4) 0.011(4) 0.001(3) 0.012(4)
C22 0.045(4) 0.038(5) 0.053(4) 0.005(4) -0.002(3) 0.009(4)
C23 0.058(5) 0.019(4) 0.057(4) 0.004(4) -0.014(4) 0.008(4)
C24 0.064(6) 0.060(6) 0.076(5) 0.034(5) 0.003(4) 0.026(5)
C25 0.056(6) 0.101(9) 0.100(6) 0.075(6) 0.010(5) 0.032(6)
C26 0.070(7) 0.104(9) 0.119(7) 0.093(7) 0.025(6) 0.042(7)
C27 0.037(5) 0.054(6) 0.091(6) 0.042(5) 0.002(4) -0.002(4)
C28 0.067(5) 0.026(4) 0.068(5) 0.017(4) 0.000(4) -0.002(4)
C29 0.024(4) 0.047(4) 0.071(5) 0.020(3) 0.015(4) 0.008(3)
C30 0.026(4) 0.036(4) 0.075(6) 0.014(3) 0.025(4) 0.002(3)
C31 0.019(4) 0.040(4) 0.133(10) 0.014(4) 0.024(5) -0.003(3)
C32 0.038(5) 0.036(5) 0.156(11) 0.036(5) 0.014(5) 0.009(4)
C33 0.033(4) 0.027(4) 0.190(13) 0.023(5) 0.013(5) -0.003(3)
C34 0.033(4) 0.031(4) 0.109(8) 0.024(4) 0.010(4) 0.001(3)
C35 0.038(4) 0.046(5) 0.092(7) 0.030(5) 0.016(4) -0.002(3)
C36 0.036(4) 0.054(5) 0.106(7) 0.044(5) 0.021(4) 0.004(3)
C37 0.032(4) 0.055(5) 0.113(7) 0.050(5) 0.022(4) 0.007(3)
C38 0.044(5) 0.052(5) 0.091(7) 0.040(5) 0.018(5) -0.001(4)
C39 0.064(6) 0.073(6) 0.137(9) 0.066(6) 0.040(6) 0.010(4)
C40 0.023(5) 0.067(5) 0.130(8) 0.074(5) 0.031(5) 0.023(4)
C41 0.030(5) 0.067(6) 0.156(9) 0.054(6) 0.041(5) 0.015(4)
C42 0.034(4) 0.046(4) 0.105(7) 0.032(4) 0.028(5) 0.012(3)
C43 0.019(2) 0.033(4) 0.030(3) 0.014(4) 0.003(2) 0.006(3)
C44 0.013(3) 0.052(6) 0.048(4) 0.026(6) -0.001(2) 0.000(4)
N1 0.029(3) 0.030(3) 0.059(3) 0.029(3) -0.006(3) -0.006(3)
N2 0.021(2) 0.030(3) 0.050(3) 0.019(3) 0.002(2) 0.004(3)
N3 0.024(3) 0.050(4) 0.038(3) 0.008(3) -0.003(2) 0.007(3)
N4 0.021(3) 0.031(3) 0.061(4) 0.018(3) 0.011(3) -0.001(2)
N5 0.024(2) 0.025(3) 0.036(3) 0.005(3) 0.0048(19) 0.006(3)
O1 0.057(3) 0.049(4) 0.063(3) 0.014(4) 0.032(3) 0.000(4)
O2 0.059(5) 0.081(4) 0.068(4) -0.007(4) 0.016(4) 0.007(4)
O3 0.041(3) 0.111(7) 0.105(5) 0.058(6) 0.011(3) 0.015(4)
O4 0.080(6) 0.126(6) 0.085(5) 0.078(5) 0.036(5) 0.030(5)
O5 0.159(7) 0.079(5) 0.110(5) 0.033(5) 0.082(5) 0.034(7)
O6 0.065(6) 0.077(5) 0.150(8) 0.051(5) 0.036(6) 0.032(5)
O7 0.079(7) 0.114(6) 0.150(9) 0.081(6) 0.032(6) -0.001(5)
O8 0.109(6) 0.133(8) 0.104(5) 0.039(6) -0.040(4) -0.026(7)
Cl1 0.0363(9) 0.0683(16) 0.0391(9) 0.0146(13) 0.0073(7) 0.0028(13)
Cl2 0.0277(8) 0.0435(13) 0.0391(8) 0.0108(13) -0.0012(7) -0.0035(12)
Cu1 0.0137(4) 0.0299(6) 0.0374(4) 0.0083(6) 0.0001(3) 0.0006(6)

loop_
_atom_type_symbol
_atom_type_description
_atom_type_scat_dispersion_real
_atom_type_scat_dispersion_imag
_atom_type_scat_source
C C 0.0033 0.0016 'International Tables Vol C Tables 4.2.6.8 and 6.1.1.4'
H H 0.0000 0.0000 'International Tables Vol C Tables 4.2.6.8 and 6.1.1.4'
N N 0.0061 0.0033 'International Tables Vol C Tables 4.2.6.8 and 6.1.1.4'
O O 0.0106 0.0060 'International Tables Vol C Tables 4.2.6.8 and 6.1.1.4'
Cl Cl 0.1484 0.1585 'International Tables Vol C Tables 4.2.6.8 and 6.1.1.4'
Cu Cu 0.3201 1.2651 'International Tables Vol C Tables 4.2.6.8 and 6.1.1.4'

loop_
_geom_angle_atom_site_label_1
_geom_angle_atom_site_label_2
_geom_angle_atom_site_label_3
_geom_angle
N1 C1 C2 119.1(9)
N1 C1 C14 120.6(9)
C2 C1 C14 120.3(8)
C3 C2 C1 121.5(10)
C3 C2 H2 119.2
C1 C2 H2 119.2
C2 C3 C4 123.3(11)
C2 C3 H3 118.4
C4 C3 H3 118.4
C3 C4 C5 113.9(10)
C3 C4 H4 123.0
C5 C4 H4 123.0
N1 C5 C6 118.2(8)
N1 C5 C4 122.0(8)
C6 C5 C4 119.7(9)
C7 C6 C5 177.2(10)
C6 C7 C8 176.5(10)
C9 C8 C13 125.9(11)
C9 C8 C7 113.5(10)
C13 C8 C7 120.6(9)
C8 C9 C10 113.6(11)
C8 C9 H9 123.2
C10 C9 H9 123.2
C11 C10 C9 127.9(10)
C11 C10 H10 116.1
C9 C10 H10 116.1
C10 C11 C12 109.2(11)
C10 C11 H11 125.4
C12 C11 H11 125.4
C13 C12 C11 128.9(13)
C13 C12 H12 115.6
C11 C12 H12 115.6
C12 C13 C8 113.1(10)
C12 C13 H13 123.4
C8 C13 H13 123.4
C1 C14 N2 108.9(6)
C1 C14 H14A 109.9
N2 C14 H14A 109.9
C1 C14 H14B 109.9
N2 C14 H14B 109.9
H14A C14 H14B 108.3
N2 C15 C16 110.4(5)
N2 C15 H15A 109.6
C16 C15 H15A 109.6
N2 C15 H15B 109.6
C16 C15 H15B 109.6
H15A C15 H15B 108.1
N3 C16 C17 123.5(7)
N3 C16 C15 113.8(6)
C17 C16 C15 122.7(7)
C18 C17 C16 121.6(8)
C18 C17 H17 119.2
C16 C17 H17 119.2
C17 C18 C19 117.1(9)
C17 C18 H18 121.5
C19 C18 H18 121.5
C20 C19 C18 117.8(9)
C20 C19 H19 121.1
C18 C19 H19 121.1
N3 C20 C19 122.7(8)
N3 C20 C21 119.1(8)
C19 C20 C21 117.9(9)
C22 C21 C20 174.0(11)
C21 C22 C23 177.6(11)
C24 C23 C28 126.2(10)
C24 C23 C22 118.1(11)
C28 C23 C22 115.6(11)
C23 C24 C25 121.6(13)
C23 C24 H24 119.2
C25 C24 H24 119.2
C24 C25 C26 110.6(12)
C24 C25 H25 124.7
C26 C25 H25 124.7
C27 C26 C25 126.1(11)
C27 C26 H26 117.0
C25 C26 H26 117.0
C26 C27 C28 121.2(13)
C26 C27 H27 119.4
C28 C27 H27 119.4
C27 C28 C23 112.9(11)
C27 C28 H28 123.5
C23 C28 H28 123.5
N2 C29 C30 111.8(6)
N2 C29 H29A 109.3
C30 C29 H29A 109.3
N2 C29 H29B 109.3
C30 C29 H29B 109.3
H29A C29 H29B 107.9
C31 C30 N4 124.4(8)
C31 C30 C29 122.1(8)
N4 C30 C29 113.5(7)
C30 C31 C32 117.4(9)
C30 C31 H31 121.3
C32 C31 H31 121.3
C33 C32 C31 117.3(9)
C33 C32 H32 121.4
C31 C32 H32 121.4
C32 C33 C34 124.4(9)
C32 C33 H33 117.8
C34 C33 H33 117.8
C33 C34 N4 119.5(8)
C33 C34 C35 118.0(8)
N4 C34 C35 120.6(8)
C36 C35 C34 168.7(11)
C35 C36 C37 174.8(13)
C38 C37 C42 122.5(10)
C38 C37 C36 117.7(10)
C42 C37 C36 119.8(11)
C37 C38 C39 116.1(12)
C37 C38 H38 121.9
C39 C38 H38 121.9
C40 C39 C38 125.0(14)
C40 C39 H39 117.5
C38 C39 H39 117.5
C39 C40 C41 119.0(11)
C39 C40 H40 120.5
C41 C40 H40 120.5
C42 C41 C40 116.8(12)
C42 C41 H41 121.6
C40 C41 H41 121.6
C37 C42 C41 120.4(11)
C37 C42 H42 119.8
C41 C42 H42 119.8
N5 C43 C44 177.4(12)
C43 C44 H44A 109.5
C43 C44 H44B 109.5
H44A C44 H44B 109.5
C43 C44 H44C 109.5
H44A C44 H44C 109.5
H44B C44 H44C 109.5
C1 N1 C5 120.1(8)
C1 N1 Cu1 108.3(7)
C5 N1 Cu1 131.5(6)
C29 N2 C15 110.6(4)
C29 N2 C14 110.7(4)
C15 N2 C14 111.0(4)
C29 N2 Cu1 109.9(4)
C15 N2 Cu1 105.3(4)
C14 N2 Cu1 109.2(4)
C20 N3 C16 117.3(7)
C20 N3 Cu1 131.0(5)
C16 N3 Cu1 110.3(5)
C30 N4 C34 117.1(7)
C30 N4 Cu1 113.7(6)
C34 N4 Cu1 129.2(6)
C43 N5 Cu1 172.5(6)
O2 Cl1 O3 109.3(6)
O2 Cl1 O4 110.6(6)
O3 Cl1 O4 115.0(7)
O2 Cl1 O1 108.7(6)
O3 Cl1 O1 106.4(4)
O4 Cl1 O1 106.5(6)
O6 Cl2 O8 108.8(8)
O6 Cl2 O5 114.6(8)
O8 Cl2 O5 110.8(7)
O6 Cl2 O7 111.2(5)
O8 Cl2 O7 105.9(8)
O5 Cl2 O7 105.1(8)
N5 Cu1 N2 176.1(2)
N5 Cu1 N4 100.9(3)
N2 Cu1 N4 81.8(3)
N5 Cu1 N3 96.7(2)
N2 Cu1 N3 79.4(2)
N4 Cu1 N3 129.0(3)
N5 Cu1 N1 101.3(3)
N2 Cu1 N1 80.0(3)
N4 Cu1 N1 115.0(2)
N3 Cu1 N1 107.7(3)

loop_
_geom_bond_atom_site_label_1
_geom_bond_atom_site_label_2
_geom_bond_distance
C1 N1 1.293(12)
C1 C2 1.428(14)
C1 C14 1.469(13)
C2 C3 1.259(14)
C2 H2 0.9500
C3 C4 1.398(15)
C3 H3 0.9500
C4 C5 1.420(13)
C4 H4 0.9500
C5 N1 1.369(11)
C5 C6 1.402(12)
C6 C7 1.199(11)
C7 C8 1.477(13)
C8 C9 1.384(11)
C8 C13 1.397(14)
C9 C10 1.397(14)
C9 H9 0.9500
C10 C11 1.389(15)
C10 H10 0.9500
C11 C12 1.441(15)
C11 H11 0.9500
C12 C13 1.339(17)
C12 H12 0.9500
C13 H13 0.9500
C14 N2 1.485(7)
C14 H14A 0.9900
C14 H14B 0.9900
C15 N2 1.474(7)
C15 C16 1.504(11)
C15 H15A 0.9900
C15 H15B 0.9900
C16 N3 1.342(9)
C16 C17 1.373(11)
C17 C18 1.314(15)
C17 H17 0.9500
C18 C19 1.471(15)
C18 H18 0.9500
C19 C20 1.385(14)
C19 H19 0.9500
C20 N3 1.343(11)
C20 C21 1.427(13)
C21 C22 1.155(12)
C22 C23 1.523(14)
C23 C24 1.287(17)
C23 C28 1.459(17)
C24 C25 1.455(15)
C24 H24 0.9500
C25 C26 1.476(19)
C25 H25 0.9500
C26 C27 1.302(18)
C26 H26 0.9500
C27 C28 1.417(15)
C27 H27 0.9500
C28 H28 0.9500
C29 N2 1.470(7)
C29 C30 1.504(12)
C29 H29A 0.9900
C29 H29B 0.9900
C30 C31 1.361(14)
C30 N4 1.375(12)
C31 C32 1.478(15)
C31 H31 0.9500
C32 C33 1.317(15)
C32 H32 0.9500
C33 C34 1.388(14)
C33 H33 0.9500
C34 N4 1.400(11)
C34 C35 1.477(13)
C35 C36 1.140(13)
C36 C37 1.459(14)
C37 C38 1.358(15)
C37 C42 1.384(15)
C38 C39 1.365(16)
C38 H38 0.9500
C39 C40 1.342(18)
C39 H39 0.9500
C40 C41 1.421(19)
C40 H40 0.9500
C41 C42 1.392(15)
C41 H41 0.9500
C42 H42 0.9500
C43 N5 1.125(8)
C43 C44 1.459(8)
C44 H44A 0.9800
C44 H44B 0.9800
C44 H44C 0.9800
N1 Cu1 2.176(7)
N2 Cu1 1.983(5)
N3 Cu1 2.097(7)
N4 Cu1 2.050(7)
N5 Cu1 1.941(5)
O1 Cl1 1.464(6)
O2 Cl1 1.373(8)
O3 Cl1 1.385(6)
O4 Cl1 1.464(9)
O5 Cl2 1.388(8)
O6 Cl2 1.371(9)
O7 Cl2 1.412(11)
O8 Cl2 1.376(7)

loop_
_geom_torsion_atom_site_label_1
_geom_torsion_atom_site_label_2
_geom_torsion_atom_site_label_3
_geom_torsion_atom_site_label_4
_geom_torsion
N1 C1 C2 C3 -0.2(4)
C14 C1 C2 C3 -179.6(3)
C1 C2 C3 C4 -0.4(6)
C2 C3 C4 C5 -0.3(7)
C3 C4 C5 N1 1.6(7)
C3 C4 C5 C6 -176.7(8)
C13 C8 C9 C10 3(2)
C7 C8 C9 C10 180.0(7)
C8 C9 C10 C11 -4.9(19)
C9 C10 C11 C12 9.6(18)
C10 C11 C12 C13 -15(2)
C11 C12 C13 C8 13(2)
C9 C8 C13 C12 -6.4(19)
C7 C8 C13 C12 176.5(10)
N1 C1 C14 N2 24.1(5)
C2 C1 C14 N2 -156.5(5)
N2 C15 C16 N3 20.5(5)
N2 C15 C16 C17 -159.7(5)
N3 C16 C17 C18 0.0(4)
C15 C16 C17 C18 -179.8(3)
C16 C17 C18 C19 -0.3(6)
C17 C18 C19 C20 -0.3(7)
C18 C19 C20 N3 1.1(8)
C18 C19 C20 C21 -172.7(9)
C28 C23 C24 C25 1.2(18)
C22 C23 C24 C25 178.5(10)
C23 C24 C25 C26 7.5(17)
C24 C25 C26 C27 -14(2)
C25 C26 C27 C28 11(2)
C26 C27 C28 C23 -0.5(15)
C24 C23 C28 C27 -5.4(15)
C22 C23 C28 C27 177.3(8)
N2 C29 C30 C31 -159.0(5)
N2 C29 C30 N4 20.5(5)
N4 C30 C31 C32 0.8(4)
C29 C30 C31 C32 -179.8(2)
C30 C31 C32 C33 0.4(5)
C31 C32 C33 C34 -1.3(8)
C32 C33 C34 N4 0.9(8)
C32 C33 C34 C35 -163.2(9)
C33 C34 C35 C36 27(7)
N4 C34 C35 C36 -137(6)
C42 C37 C38 C39 0.4(18)
C36 C37 C38 C39 -176.0(11)
C37 C38 C39 C40 -0.4(19)
C38 C39 C40 C41 -3(2)
C39 C40 C41 C42 5.7(18)
C38 C37 C42 C41 2.9(19)
C36 C37 C42 C41 179.2(12)
C40 C41 C42 C37 -5.8(19)
C2 C1 N1 C5 1.6(5)
C14 C1 N1 C5 -179.0(3)
C2 C1 N1 Cu1 -178.3(4)
C14 C1 N1 Cu1 1.1(4)
C6 C5 N1 C1 176.0(7)
C4 C5 N1 C1 -2.3(7)
C6 C5 N1 Cu1 -4.2(8)
C4 C5 N1 Cu1 177.5(5)
C30 C29 N2 C15 82.9(6)
C30 C29 N2 C14 -153.6(5)
C30 C29 N2 Cu1 -32.9(5)
C16 C15 N2 C29 -163.1(5)
C16 C15 N2 C14 73.6(6)
C16 C15 N2 Cu1 -44.4(5)
C1 C14 N2 C29 82.9(6)
C1 C14 N2 C15 -153.9(5)
C1 C14 N2 Cu1 -38.3(4)
C19 C20 N3 C16 -1.4(7)
C21 C20 N3 C16 172.4(8)
C19 C20 N3 Cu1 163.6(6)
C21 C20 N3 Cu1 -22.6(10)
C17 C16 N3 C20 0.9(5)
C15 C16 N3 C20 -179.4(3)
C17 C16 N3 Cu1 -167.1(4)
C15 C16 N3 Cu1 12.6(4)
C31 C30 N4 C34 -1.1(5)
C29 C30 N4 C34 179.4(3)
C31 C30 N4 Cu1 -179.1(4)
C29 C30 N4 Cu1 1.4(4)
C33 C34 N4 C30 0.3(7)
C35 C34 N4 C30 164.0(8)
C33 C34 N4 Cu1 177.9(5)
C35 C34 N4 Cu1 -18.4(10)
